data_9014521
loop_
_publ_author_name
'Zema, M.'
'Tarantino, S. C.'
'Giorgiani, A.'

_publ_section_title
;
 Structural changes induced by cation ordering in ferrotapiolite
 Note: Crystal Kim24_q0, untreated
;
_journal_name_full 'Mineralogical Magazine'
_journal_page_first 319
_journal_page_last 328
_journal_paper_doi 10.1180/0026461067030335
_journal_volume 70
_journal_year 2006
_chemical_compound_source 'Kimito, Finland'
_chemical_formula_sum 'Fe Nb0.13 O6 Ta1.87'
_chemical_name_mineral Tapiolite-(Fe)
_space_group_IT_number 136
_symmetry_space_group_name_Hall '-P 4n 2n'
_symmetry_space_group_name_H-M 'P 42/m n m'
_cell_angle_alpha 90
_cell_angle_beta 90
_cell_angle_gamma 90
_cell_length_a 4.7562
_cell_length_b 4.7562
_cell_length_c 9.2910
_cell_formula_units_Z 2
_cell_volume 210.176
_database_code_amcsd 0018722
_exptl_crystal_density_diffrn 7.937
_cod_original_formula_sum 'Fe Ta1.87 Nb.13 O6'
_cod_database_code 9014521

loop_
_space_group_symop_operation_xyz
x,y,z
-y,-x,z
y,x,-z
1/2+y,1/2-x,1/2-z
1/2-y,1/2+x,1/2+z
1/2+x,1/2-y,1/2+z
1/2-x,1/2+y,1/2-z
x,y,-z
-x,-y,z
y,x,z
-y,-x,-z
1/2-y,1/2+x,1/2-z
1/2+y,1/2-x,1/2+z
1/2-x,1/2+y,1/2+z
1/2+x,1/2-y,1/2-z
-x,-y,-z

loop_
_atom_site_label
_atom_site_fract_x
_atom_site_fract_y
_atom_site_fract_z
_atom_site_occupancy
Fe(A) 0.00000 0.00000 0.00000 0.45800
Ta(A) 0.00000 0.00000 0.00000 0.54200
Fe(B) 0.00000 0.00000 0.33288 0.27100
Ta(B) 0.00000 0.00000 0.33288 0.66400
Nb(B) 0.00000 0.00000 0.33288 0.06500
O1 0.30430 0.30430 0.00000 1.00000
O2 0.30170 0.30170 0.33120 1.00000

loop_
_cod_related_entry_id
_cod_related_entry_database
_cod_related_entry_code
1 AMCSD 0018722
